data_1514569
loop_
_publ_author_name
'Xie, Jin'
'Xue, Qicai'
'Jin, Hongming'
'Li, Huamin'
'Cheng, Yixiang'
'Zhu, Chengjian'

_publ_section_title
;
 A visible-light-promoted aerobic C--H/C--N cleavage cascade to
 isoxazolidine skeletons
;
_journal_issue 3
_journal_name_full 'Chemical Science'
_journal_page_first 1281
_journal_paper_doi 10.1039/c2sc22131d
_journal_volume 4
_journal_year 2013
_chemical_formula_moiety 'C23 H25 N O4'
_chemical_formula_sum 'C23 H25 N O4'
_chemical_formula_weight 379.44
_chemical_name_systematic
;
?
;
_space_group_IT_number 14
_symmetry_cell_setting monoclinic
_symmetry_space_group_name_Hall '-P 2ybc'
_symmetry_space_group_name_H-M 'P 1 21/c 1'
_atom_sites_solution_hydrogens geom
_atom_sites_solution_primary direct
_atom_sites_solution_secondary difmap
_audit_creation_method SHELXL-97
_cell_angle_alpha 90.00
_cell_angle_beta 92.841(13)
_cell_angle_gamma 90.00
_cell_formula_units_Z 4
_cell_length_a 18.485(12)
_cell_length_b 5.944(3)
_cell_length_c 18.057(12)
_cell_measurement_reflns_used 1304
_cell_measurement_temperature 296(2)
_cell_measurement_theta_max 22.81
_cell_measurement_theta_min 2.56
_cell_volume 1982(2)
_computing_cell_refinement 'Bruker SAINT'
_computing_data_collection 'Bruker APEX2'
_computing_data_reduction 'Bruker SAINT'
_computing_molecular_graphics 'Bruker SHELXTL'
_computing_publication_material 'Bruker SHELXTL'
_computing_structure_refinement 'SHELXL-97 (Sheldrick, 2008)'
_computing_structure_solution 'SHELXS-97 (Sheldrick, 2008)'
_diffrn_ambient_temperature 296(2)
_diffrn_measured_fraction_theta_full 0.964
_diffrn_measured_fraction_theta_max 0.964
_diffrn_measurement_device_type 'Bruker Smart Aepex CCD'
_diffrn_measurement_method 'phi and omega scans'
_diffrn_radiation_monochromator graphite
_diffrn_radiation_source 'fine-focus sealed tube'
_diffrn_radiation_type MoK\a
_diffrn_radiation_wavelength 0.71073
_diffrn_reflns_av_R_equivalents 0.0964
_diffrn_reflns_av_sigmaI/netI 0.1049
_diffrn_reflns_limit_h_max 21
_diffrn_reflns_limit_h_min -21
_diffrn_reflns_limit_k_max 7
_diffrn_reflns_limit_k_min -6
_diffrn_reflns_limit_l_max 21
_diffrn_reflns_limit_l_min -21
_diffrn_reflns_number 9500
_diffrn_reflns_theta_full 25.00
_diffrn_reflns_theta_max 25.00
_diffrn_reflns_theta_min 3.24
_exptl_absorpt_coefficient_mu 0.087
_exptl_absorpt_correction_T_max 0.9863
_exptl_absorpt_correction_T_min 0.9761
_exptl_absorpt_correction_type multi-scan
_exptl_absorpt_process_details 'SADABS; Bruker, 2008'
_exptl_crystal_colour colorless
_exptl_crystal_density_diffrn 1.272
_exptl_crystal_density_method 'not measured'
_exptl_crystal_description rod-like
_exptl_crystal_F_000 808
_exptl_crystal_size_max 0.28
_exptl_crystal_size_mid 0.16
_exptl_crystal_size_min 0.16
_refine_diff_density_max 0.247
_refine_diff_density_min -0.283
_refine_diff_density_rms 0.062
_refine_ls_extinction_method none
_refine_ls_goodness_of_fit_ref 1.027
_refine_ls_hydrogen_treatment constr
_refine_ls_matrix_type full
_refine_ls_number_parameters 257
_refine_ls_number_reflns 3353
_refine_ls_number_restraints 0
_refine_ls_restrained_S_all 1.027
_refine_ls_R_factor_all 0.1235
_refine_ls_R_factor_gt 0.0684
_refine_ls_shift/su_max 0.000
_refine_ls_shift/su_mean 0.000
_refine_ls_structure_factor_coef Fsqd
_refine_ls_weighting_details 'calc w=1/[\s^2^(Fo^2^)+(0.0600P)^2^+0.5000P] where P=(Fo^2^+2Fc^2^)/3'
_refine_ls_weighting_scheme calc
_refine_ls_wR_factor_gt 0.1592
_refine_ls_wR_factor_ref 0.1862
_reflns_number_gt 1681
_reflns_number_total 3353
_reflns_threshold_expression >2sigma(I)
_cod_data_source_file c2sc22131d.txt
_cod_data_source_block 1
_cod_depositor_comments
;
The following automatic conversions were performed:

'_symmetry_cell_setting' value 'Monoclinic' changed to 'monoclinic'
according to
/usr/data/users/saulius/automatic-downloads/retrospective/RSC/lib/dictionaries/cif_core.dic
dictionary named 'cif_core.dic' version 2.4.2 from 2011-04-26.

Automatic conversion script
Id: cif_fix_values 2281 2013-09-26 08:29:07Z andrius 
;
_cod_original_sg_symbol_H-M 'P2(1)/c '
_cod_database_code 1514569

loop_
_symmetry_equiv_pos_as_xyz
'x, y, z'
'-x, y+1/2, -z+1/2'
'-x, -y, -z'
'x, -y-1/2, z-1/2'

loop_
_atom_site_label
_atom_site_type_symbol
_atom_site_fract_x
_atom_site_fract_y
_atom_site_fract_z
_atom_site_U_iso_or_equiv
_atom_site_adp_type
_atom_site_occupancy
_atom_site_symmetry_multiplicity
_atom_site_calc_flag
_atom_site_refinement_flags
O1 O 0.29332(12) 0.6823(4) -0.05006(12) 0.0442(6) Uani 1 1 d .
O4 O 0.24944(11) 1.0427(3) 0.06127(11) 0.0391(6) Uani 1 1 d .
N1 N 0.24402(14) 0.8217(4) 0.09528(14) 0.0377(7) Uani 1 1 d .
O2 O 0.27033(15) 0.9801(4) -0.12548(14) 0.0633(8) Uani 1 1 d .
C4 C 0.30978(17) 0.7597(5) 0.13168(17) 0.0366(8) Uani 1 1 d .
C16 C 0.17978(17) 1.0502(5) 0.02342(18) 0.0403(8) Uani 1 1 d .
O3 O 0.13037(13) 0.7792(4) -0.06528(15) 0.0601(7) Uani 1 1 d .
C19 C 0.25499(19) 0.8536(6) -0.07661(19) 0.0437(9) Uani 1 1 d .
C9 C 0.13110(17) 1.1660(6) 0.19894(19) 0.0441(9) Uani 1 1 d .
C15 C 0.12718(18) 0.9732(6) 0.08254(18) 0.0427(8) Uani 1 1 d .
H15A H 0.0887 0.8763 0.0611 0.051 Uiso 1 1 calc R
C3 C 0.37294(18) 0.8812(6) 0.12560(18) 0.0439(9) Uani 1 1 d .
H3 H 0.3721 1.0173 0.1001 0.053 Uiso 1 1 calc R
C17 C 0.1693(2) 1.2828(6) -0.0096(2) 0.0497(9) Uani 1 1 d .
H17A H 0.1750 1.3936 0.0289 0.075 Uiso 1 1 calc R
H17B H 0.1216 1.2942 -0.0329 0.075 Uiso 1 1 calc R
H17C H 0.2048 1.3081 -0.0458 0.075 Uiso 1 1 calc R
C7 C 0.17838(17) 0.8434(6) 0.13688(18) 0.0427(8) Uani 1 1 d .
H7A H 0.1584 0.6946 0.1471 0.051 Uiso 1 1 calc R
C14 C 0.09719(17) 1.1579(6) 0.1289(2) 0.0448(9) Uani 1 1 d .
C20 C 0.36315(18) 0.6120(6) -0.07992(18) 0.0427(8) Uani 1 1 d .
C18 C 0.18261(19) 0.8768(6) -0.03970(18) 0.0415(8) Uani 1 1 d .
C8 C 0.1861(2) 0.9822(6) 0.20827(18) 0.0524(10) Uani 1 1 d .
H8A H 0.1766 0.8901 0.2510 0.063 Uiso 1 1 calc R
H8B H 0.2345 1.0444 0.2147 0.063 Uiso 1 1 calc R
C5 C 0.3117(2) 0.5611(6) 0.1713(2) 0.0528(10) Uani 1 1 d .
H5 H 0.2695 0.4791 0.1766 0.063 Uiso 1 1 calc R
C10 C 0.1114(2) 1.3279(7) 0.2495(2) 0.0562(10) Uani 1 1 d .
H10 H 0.1351 1.3363 0.2961 0.067 Uiso 1 1 calc R
C21 C 0.3875(2) 0.4277(6) -0.0272(2) 0.0556(10) Uani 1 1 d .
H21A H 0.3929 0.4872 0.0222 0.083 Uiso 1 1 calc R
H21B H 0.4330 0.3687 -0.0416 0.083 Uiso 1 1 calc R
H21C H 0.3520 0.3096 -0.0286 0.083 Uiso 1 1 calc R
C22 C 0.4167(2) 0.8030(6) -0.0785(2) 0.0559(10) Uani 1 1 d .
H22A H 0.4021 0.9116 -0.1156 0.084 Uiso 1 1 calc R
H22B H 0.4638 0.7461 -0.0883 0.084 Uiso 1 1 calc R
H22C H 0.4182 0.8731 -0.0305 0.084 Uiso 1 1 calc R
C1 C 0.4385(2) 0.6032(7) 0.1957(2) 0.0580(11) Uani 1 1 d .
H1 H 0.4820 0.5497 0.2170 0.070 Uiso 1 1 calc R
C23 C 0.3476(2) 0.5216(6) -0.15837(19) 0.0562(10) Uani 1 1 d .
H23A H 0.3105 0.4087 -0.1576 0.084 Uiso 1 1 calc R
H23B H 0.3909 0.4567 -0.1764 0.084 Uiso 1 1 calc R
H23C H 0.3316 0.6425 -0.1904 0.084 Uiso 1 1 calc R
C12 C 0.0220(2) 1.4661(7) 0.1617(3) 0.0660(12) Uani 1 1 d .
H12 H -0.0150 1.5681 0.1498 0.079 Uiso 1 1 calc R
C2 C 0.4370(2) 0.8009(7) 0.1572(2) 0.0520(10) Uani 1 1 d .
H2 H 0.4796 0.8819 0.1524 0.062 Uiso 1 1 calc R
C6 C 0.3765(2) 0.4847(7) 0.2028(2) 0.0601(11) Uani 1 1 d .
H6 H 0.3778 0.3505 0.2293 0.072 Uiso 1 1 calc R
C11 C 0.0571(2) 1.4744(7) 0.2301(3) 0.0649(12) Uani 1 1 d .
H11 H 0.0436 1.5823 0.2641 0.078 Uiso 1 1 calc R
C13 C 0.04093(19) 1.3072(6) 0.1100(2) 0.0563(10) Uani 1 1 d .
H13 H 0.0167 1.3001 0.0637 0.068 Uiso 1 1 calc R

loop_
_atom_site_aniso_label
_atom_site_aniso_U_11
_atom_site_aniso_U_22
_atom_site_aniso_U_33
_atom_site_aniso_U_23
_atom_site_aniso_U_13
_atom_site_aniso_U_12
O1 0.0512(14) 0.0389(15) 0.0436(14) 0.0043(10) 0.0125(11) 0.0067(11)
O4 0.0445(13) 0.0352(14) 0.0375(13) 0.0052(10) 0.0019(10) -0.0056(10)
N1 0.0413(15) 0.0363(17) 0.0358(15) 0.0097(12) 0.0052(12) -0.0050(12)
O2 0.0831(19) 0.0528(18) 0.0560(17) 0.0207(13) 0.0223(15) 0.0097(14)
C4 0.0430(19) 0.038(2) 0.0288(17) -0.0013(14) 0.0044(14) -0.0026(15)
C16 0.0444(19) 0.036(2) 0.0402(19) 0.0027(15) 0.0021(16) -0.0025(15)
O3 0.0493(15) 0.0682(19) 0.0621(18) -0.0160(13) -0.0054(13) -0.0042(13)
C19 0.056(2) 0.037(2) 0.038(2) -0.0033(16) 0.0012(17) 0.0018(17)
C9 0.0413(19) 0.048(2) 0.044(2) -0.0009(16) 0.0135(16) -0.0049(16)
C15 0.0438(19) 0.043(2) 0.042(2) 0.0023(16) 0.0066(16) -0.0058(15)
C3 0.050(2) 0.045(2) 0.0373(19) 0.0030(15) 0.0029(16) -0.0005(17)
C17 0.059(2) 0.043(2) 0.048(2) 0.0055(17) 0.0078(18) 0.0066(17)
C7 0.0461(19) 0.041(2) 0.042(2) 0.0050(15) 0.0117(16) -0.0015(15)
C14 0.0365(18) 0.050(2) 0.049(2) 0.0002(17) 0.0119(16) -0.0047(16)
C20 0.051(2) 0.043(2) 0.0353(19) -0.0044(15) 0.0089(16) 0.0005(16)
C18 0.045(2) 0.040(2) 0.039(2) 0.0054(15) -0.0021(16) 0.0041(16)
C8 0.061(2) 0.059(3) 0.038(2) 0.0035(17) 0.0092(18) -0.0002(19)
C5 0.058(2) 0.048(2) 0.053(2) 0.0120(18) 0.0050(19) -0.0048(18)
C10 0.059(2) 0.060(3) 0.050(2) -0.0049(19) 0.0177(19) -0.005(2)
C21 0.064(2) 0.052(3) 0.051(2) 0.0018(18) 0.0045(19) 0.0110(19)
C22 0.055(2) 0.055(3) 0.059(2) -0.0035(19) 0.0143(19) -0.0088(18)
C1 0.051(2) 0.080(3) 0.043(2) 0.005(2) 0.0016(18) 0.014(2)
C23 0.067(2) 0.060(3) 0.043(2) -0.0101(18) 0.0082(19) 0.0012(19)
C12 0.056(2) 0.065(3) 0.079(3) 0.007(2) 0.026(2) 0.013(2)
C2 0.051(2) 0.066(3) 0.039(2) 0.0022(19) 0.0016(17) -0.0050(19)
C6 0.072(3) 0.059(3) 0.050(2) 0.0152(19) 0.004(2) 0.012(2)
C11 0.070(3) 0.053(3) 0.075(3) -0.005(2) 0.035(2) 0.000(2)
C13 0.045(2) 0.065(3) 0.060(3) 0.004(2) 0.0122(19) 0.0036(19)

loop_
_atom_type_symbol
_atom_type_description
_atom_type_scat_dispersion_real
_atom_type_scat_dispersion_imag
_atom_type_scat_source
C C 0.0033 0.0016 'International Tables Vol C Tables 4.2.6.8 and 6.1.1.4'
H H 0.0000 0.0000 'International Tables Vol C Tables 4.2.6.8 and 6.1.1.4'
N N 0.0061 0.0033 'International Tables Vol C Tables 4.2.6.8 and 6.1.1.4'
O O 0.0106 0.0060 'International Tables Vol C Tables 4.2.6.8 and 6.1.1.4'

loop_
_geom_angle_atom_site_label_1
_geom_angle_atom_site_label_2
_geom_angle_atom_site_label_3
_geom_angle
C19 O1 C20 123.2(3)
C16 O4 N1 98.7(2)
C4 N1 O4 111.0(2)
C4 N1 C7 120.3(3)
O4 N1 C7 102.3(2)
C5 C4 C3 119.2(3)
C5 C4 N1 117.9(3)
C3 C4 N1 122.8(3)
O4 C16 C17 108.1(3)
O4 C16 C18 105.7(3)
C17 C16 C18 109.1(3)
O4 C16 C15 104.1(2)
C17 C16 C15 118.0(3)
C18 C16 C15 111.0(3)
O2 C19 O1 127.4(3)
O2 C19 C18 120.4(3)
O1 C19 C18 112.2(3)
C14 C9 C10 120.2(3)
C14 C9 C8 110.6(3)
C10 C9 C8 129.2(3)
C14 C15 C7 104.1(3)
C14 C15 C16 115.5(3)
C7 C15 C16 101.6(2)
C14 C15 H15A 111.7
C7 C15 H15A 111.7
C16 C15 H15A 111.7
C2 C3 C4 120.0(3)
C2 C3 H3 120.0
C4 C3 H3 120.0
C16 C17 H17A 109.5
C16 C17 H17B 109.5
H17A C17 H17B 109.5
C16 C17 H17C 109.5
H17A C17 H17C 109.5
H17B C17 H17C 109.5
N1 C7 C8 115.8(3)
N1 C7 C15 102.5(3)
C8 C7 C15 107.2(3)
N1 C7 H7A 110.3
C8 C7 H7A 110.3
C15 C7 H7A 110.3
C9 C14 C13 119.9(3)
C9 C14 C15 111.8(3)
C13 C14 C15 128.3(3)
O1 C20 C21 102.3(3)
O1 C20 C22 111.3(3)
C21 C20 C22 111.2(3)
O1 C20 C23 108.0(3)
C21 C20 C23 111.5(3)
C22 C20 C23 112.0(3)
O3 C18 C19 119.6(3)
O3 C18 C16 123.6(3)
C19 C18 C16 116.4(3)
C9 C8 C7 105.3(3)
C9 C8 H8A 110.7
C7 C8 H8A 110.7
C9 C8 H8B 110.7
C7 C8 H8B 110.7
H8A C8 H8B 108.8
C6 C5 C4 119.8(3)
C6 C5 H5 120.1
C4 C5 H5 120.1
C11 C10 C9 119.3(4)
C11 C10 H10 120.4
C9 C10 H10 120.4
C20 C21 H21A 109.5
C20 C21 H21B 109.5
H21A C21 H21B 109.5
C20 C21 H21C 109.5
H21A C21 H21C 109.5
H21B C21 H21C 109.5
C20 C22 H22A 109.5
C20 C22 H22B 109.5
H22A C22 H22B 109.5
C20 C22 H22C 109.5
H22A C22 H22C 109.5
H22B C22 H22C 109.5
C6 C1 C2 119.9(4)
C6 C1 H1 120.0
C2 C1 H1 120.0
C20 C23 H23A 109.5
C20 C23 H23B 109.5
H23A C23 H23B 109.5
C20 C23 H23C 109.5
H23A C23 H23C 109.5
H23B C23 H23C 109.5
C11 C12 C13 120.6(4)
C11 C12 H12 119.7
C13 C12 H12 119.7
C1 C2 C3 120.4(4)
C1 C2 H2 119.8
C3 C2 H2 119.8
C1 C6 C5 120.7(4)
C1 C6 H6 119.7
C5 C6 H6 119.7
C10 C11 C12 121.3(4)
C10 C11 H11 119.3
C12 C11 H11 119.3
C12 C13 C14 118.7(4)
C12 C13 H13 120.7
C14 C13 H13 120.7

loop_
_geom_bond_atom_site_label_1
_geom_bond_atom_site_label_2
_geom_bond_distance
O1 C19 1.317(4)
O1 C20 1.483(4)
O4 C16 1.428(4)
O4 N1 1.456(3)
N1 C4 1.402(4)
N1 C7 1.464(4)
O2 C19 1.204(4)
C4 C5 1.380(5)
C4 C3 1.382(4)
C16 C17 1.514(4)
C16 C18 1.540(5)
C16 C15 1.548(4)
O3 C18 1.199(4)
C19 C18 1.530(5)
C9 C14 1.384(5)
C9 C10 1.387(5)
C9 C8 1.496(5)
C15 C14 1.503(5)
C15 C7 1.537(4)
C15 H15A 0.9800
C3 C2 1.375(5)
C3 H3 0.9300
C17 H17A 0.9600
C17 H17B 0.9600
C17 H17C 0.9600
C7 C8 1.531(5)
C7 H7A 0.9800
C14 C13 1.397(5)
C20 C21 1.505(5)
C20 C22 1.506(5)
C20 C23 1.529(5)
C8 H8A 0.9700
C8 H8B 0.9700
C5 C6 1.378(5)
C5 H5 0.9300
C10 C11 1.362(5)
C10 H10 0.9300
C21 H21A 0.9600
C21 H21B 0.9600
C21 H21C 0.9600
C22 H22A 0.9600
C22 H22B 0.9600
C22 H22C 0.9600
C1 C6 1.357(6)
C1 C2 1.365(5)
C1 H1 0.9300
C23 H23A 0.9600
C23 H23B 0.9600
C23 H23C 0.9600
C12 C11 1.367(6)
C12 C13 1.385(6)
C12 H12 0.9300
C2 H2 0.9300
C6 H6 0.9300
C11 H11 0.9300
C13 H13 0.9300

loop_
_geom_torsion_atom_site_label_1
_geom_torsion_atom_site_label_2
_geom_torsion_atom_site_label_3
_geom_torsion_atom_site_label_4
_geom_torsion
C16 O4 N1 C4 174.5(3)
C16 O4 N1 C7 -56.0(3)
O4 N1 C4 C5 175.4(3)
C7 N1 C4 C5 56.2(4)
O4 N1 C4 C3 -8.7(4)
C7 N1 C4 C3 -128.0(3)
N1 O4 C16 C17 173.3(2)
N1 O4 C16 C18 -69.9(3)
N1 O4 C16 C15 47.1(3)
C20 O1 C19 O2 -2.5(5)
C20 O1 C19 C18 175.4(3)
O4 C16 C15 C14 90.0(3)
C17 C16 C15 C14 -29.7(4)
C18 C16 C15 C14 -156.7(3)
O4 C16 C15 C7 -21.9(3)
C17 C16 C15 C7 -141.6(3)
C18 C16 C15 C7 91.4(3)
C5 C4 C3 C2 1.6(5)
N1 C4 C3 C2 -174.2(3)
C4 N1 C7 C8 48.6(4)
O4 N1 C7 C8 -74.9(3)
C4 N1 C7 C15 164.9(3)
O4 N1 C7 C15 41.4(3)
C14 C15 C7 N1 -132.1(3)
C16 C15 C7 N1 -11.9(3)
C14 C15 C7 C8 -9.8(3)
C16 C15 C7 C8 110.4(3)
C10 C9 C14 C13 -2.6(5)
C8 C9 C14 C13 176.4(3)
C10 C9 C14 C15 179.1(3)
C8 C9 C14 C15 -1.9(4)
C7 C15 C14 C9 7.4(4)
C16 C15 C14 C9 -103.0(3)
C7 C15 C14 C13 -170.7(3)
C16 C15 C14 C13 78.9(4)
C19 O1 C20 C21 175.0(3)
C19 O1 C20 C22 56.1(4)
C19 O1 C20 C23 -67.3(4)
O2 C19 C18 O3 88.8(4)
O1 C19 C18 O3 -89.2(4)
O2 C19 C18 C16 -83.8(4)
O1 C19 C18 C16 98.1(3)
O4 C16 C18 O3 152.1(3)
C17 C16 C18 O3 -91.8(4)
C15 C16 C18 O3 39.9(4)
O4 C16 C18 C19 -35.5(4)
C17 C16 C18 C19 80.6(3)
C15 C16 C18 C19 -147.7(3)
C14 C9 C8 C7 -4.5(4)
C10 C9 C8 C7 174.4(3)
N1 C7 C8 C9 122.5(3)
C15 C7 C8 C9 8.9(4)
C3 C4 C5 C6 -1.3(5)
N1 C4 C5 C6 174.8(3)
C14 C9 C10 C11 1.8(5)
C8 C9 C10 C11 -177.0(4)
C6 C1 C2 C3 0.0(6)
C4 C3 C2 C1 -1.0(5)
C2 C1 C6 C5 0.4(6)
C4 C5 C6 C1 0.3(6)
C9 C10 C11 C12 -0.5(6)
C13 C12 C11 C10 0.0(6)
C11 C12 C13 C14 -0.8(6)
C9 C14 C13 C12 2.1(5)
C15 C14 C13 C12 -179.9(4)
